data_7051306
loop_
_publ_author_name
'Liliana Strinna Erre'
'Giovanni Micera'
'Eugenio Garribba'
'Attila Cs. B\'enyei'

_publ_section_title
;
 Molecular structure and spectral properties of
 bis(2,6-dimethoxybenzoato)(2,2':6',2&#x2033;-terpyridine)manganese(II):
 a five-coordinate Mn(II) complex
;
_journal_issue 9
_journal_name_full 'New J. Chem.'
_journal_page_first 725
_journal_page_last 728
_journal_paper_doi 10.1039/b002119i
_journal_volume 24
_journal_year 2000
_chemical_formula_moiety 'C33 H29 Mn1 N3 O8'
_chemical_formula_sum 'C33 H29 Mn N3 O8'
_chemical_formula_weight 650.53
_space_group_IT_number 14
_symmetry_cell_setting monoclinic
_symmetry_space_group_name_Hall '-P 2yab'
_symmetry_space_group_name_H-M 'P 1 21/a 1'
_audit_creation_date 1999-02-04T13:58:59-00:00
_audit_creation_method 'WinGX routine CIF_UPDATE'
_cell_angle_alpha 90
_cell_angle_beta 111.93(2)
_cell_angle_gamma 90
_cell_formula_units_Z 4
_cell_length_a 13.559(2)
_cell_length_b 14.745(3)
_cell_length_c 16.1860(10)
_cell_measurement_reflns_used 25
_cell_measurement_temperature 293(2)
_cell_measurement_theta_max 13.69
_cell_measurement_theta_min 1.37
_cell_volume 3001.9(9)
_computing_cell_refinement 'MACH3/PC (Enraf Nonius, 1996)'
_computing_data_collection 'MACH3/PC (Enraf Nonius, 1996)'
_computing_data_reduction 'XCAD4 (Harms & Wocadlo, 1995)'
_computing_molecular_graphics 'Ortep-3 for Windows (Farrugia, 1997)'
_computing_publication_material 'WinGX publication routines (Farrugia, 1998)'
_computing_structure_refinement 'SHELXL-93 (Sheldrick, 1993)'
_computing_structure_solution 'SIR-92 (Altomare, 1993)'
_diffrn_measured_fraction_theta_full 0.72
_diffrn_measured_fraction_theta_max 0.72
_diffrn_measurement_device '\k-geometry diffractometer'
_diffrn_measurement_device_type 'Enraf Nonius MACH3'
_diffrn_measurement_method 'non-profiled omega/2theta scans'
_diffrn_radiation_type MoK\a
_diffrn_radiation_wavelength 0.71073
_diffrn_reflns_av_R_equivalents 0.01
_diffrn_reflns_limit_h_max 9
_diffrn_reflns_limit_h_min 0
_diffrn_reflns_limit_k_max 18
_diffrn_reflns_limit_k_min 0
_diffrn_reflns_limit_l_max 17
_diffrn_reflns_limit_l_min -17
_diffrn_reflns_number 4235
_diffrn_reflns_theta_full 25.96
_diffrn_reflns_theta_max 25.96
_diffrn_reflns_theta_min 2.71
_diffrn_standards_decay_% 0
_diffrn_standards_interval_count 122
_diffrn_standards_interval_time 60
_diffrn_standards_number 3
_exptl_absorpt_coefficient_mu 0.498
_exptl_absorpt_correction_T_max 0.9183
_exptl_absorpt_correction_T_min 0.8838
_exptl_absorpt_correction_type psi-scan
_exptl_crystal_colour yellow
_exptl_crystal_density_diffrn 1.439
_exptl_crystal_density_method 'not measured'
_exptl_crystal_description prism
_exptl_crystal_F_000 1348
_exptl_crystal_size_max 0.26
_exptl_crystal_size_mid 0.23
_exptl_crystal_size_min 0.2
_refine_diff_density_max 0.276
_refine_diff_density_min -0.31
_refine_ls_extinction_method none
_refine_ls_goodness_of_fit_gt 1.112
_refine_ls_goodness_of_fit_ref 1.015
_refine_ls_hydrogen_treatment mixed
_refine_ls_matrix_type full
_refine_ls_number_parameters 406
_refine_ls_number_reflns 4235
_refine_ls_number_restraints 0
_refine_ls_restrained_S_all 1.015
_refine_ls_R_factor_gt 0.0588
_refine_ls_shift/su_max 0.009
_refine_ls_structure_factor_coef Fsqd
_refine_ls_weighting_details 'w=1/[\s^2^(Fo^2^)+(0.0371P)^2^+6.6740P] where P=(Fo^2^+2Fc^2^)/3'
_refine_ls_weighting_scheme calc
_refine_ls_wR_factor_gt 0.1085
_refine_ls_wR_factor_ref 0.1475
_reflns_number_gt 2118
_reflns_number_total 4235
_reflns_threshold_expression >2sigma(I)
_cod_data_source_file b002119i.txt
_cod_data_source_block 9813
_cod_depositor_comments
;
The following automatic conversions were performed:

'_refine_ls_weighting_scheme' value 'calc
w=1/[\s^2^(Fo^2^)+(0.0371P)^2^+6.6740P] where P=(Fo^2^+2Fc^2^)/3' was
changed to 'calc'. New tag '_refine_ls_weighting_details' was
created. The value of the new tag was set to
'w=1/[\s^2^(Fo^2^)+(0.0371P)^2^+6.6740P] where P=(Fo^2^+2Fc^2^)/3'.

Automatic conversion script
Id: cif_fix_values 3143 2015-03-26 13:38:13Z robertas 
;
_cod_original_cell_volume 3001.9(8)
_cod_original_sg_symbol_H-M 'P 21/a'
_cod_database_code 7051306

loop_
_symmetry_equiv_pos_as_xyz
'x, y, z'
'-x+1/2, y+1/2, -z'
'-x, -y, -z'
'x-1/2, -y-1/2, z'

loop_
_atom_site_label
_atom_site_type_symbol
_atom_site_fract_x
_atom_site_fract_y
_atom_site_fract_z
_atom_site_U_iso_or_equiv
_atom_site_adp_type
_atom_site_occupancy
_atom_site_calc_flag
_atom_site_refinement_flags
_atom_site_disorder_group
Mn1 Mn 0.47437(8) 0.50840(6) 0.72731(6) 0.0353(3) Uani 1 d . .
O2' O 0.3914(4) 0.6497(3) 0.7443(3) 0.0513(14) Uani 1 d . .
O4'' O 0.3483(4) 0.2479(3) 0.7984(3) 0.0510(13) Uani 1 d . .
O3'' O 0.5915(4) 0.1980(3) 0.6641(3) 0.0506(13) Uani 1 d . .
O4' O 0.1329(4) 0.6241(3) 0.6561(3) 0.0587(14) Uani 1 d . .
O1' O 0.3478(4) 0.5150(3) 0.7773(3) 0.0534(13) Uani 1 d . .
O1'' O 0.5220(4) 0.3731(3) 0.7581(3) 0.0544(13) Uani 1 d . .
O3' O 0.3847(5) 0.6585(3) 0.9410(3) 0.065(2) Uani 1 d . .
O2'' O 0.3915(4) 0.3374(3) 0.6326(3) 0.067(2) Uani 1 d . .
N1 N 0.6162(5) 0.5455(3) 0.8558(3) 0.038(2) Uani 1 d . .
N2 N 0.5969(4) 0.5781(3) 0.6893(3) 0.0367(14) Uani 1 d . .
N3 N 0.4018(5) 0.5474(3) 0.5828(3) 0.0397(15) Uani 1 d . .
C1'' C 0.4700(5) 0.2197(4) 0.7338(4) 0.0302(15) Uani 1 d . .
C1' C 0.2522(6) 0.6424(4) 0.7999(4) 0.036(2) Uani 1 d . .
C3'' C 0.4198(6) 0.0961(4) 0.8061(4) 0.047(2) Uani 1 d . .
H3'' H 0.3787 0.0736 0.8364 0.056 Uiso 1 calc . .
C6' C 0.1496(6) 0.6539(4) 0.7395(4) 0.042(2) Uani 1 d . .
C6'' C 0.5376(5) 0.1608(4) 0.7126(4) 0.036(2) Uani 1 d . .
C10 C 0.5751(6) 0.6059(4) 0.6055(4) 0.037(2) Uani 1 d . .
C11 C 0.4629(5) 0.5913(4) 0.5456(4) 0.034(2) Uani 1 d . .
C5'' C 0.5476(6) 0.0696(4) 0.7384(4) 0.043(2) Uani 1 d . .
H5'' H 0.593 0.0308 0.7243 0.052 Uiso 1 calc . .
C4' C 0.1011(8) 0.7231(5) 0.8518(8) 0.070(3) Uani 1 d . .
H4' H 0.0498 0.7506 0.8686 0.084 Uiso 1 calc . .
C7' C 0.3367(6) 0.5999(4) 0.7728(4) 0.042(2) Uani 1 d . .
C2'' C 0.4125(5) 0.1855(4) 0.7824(4) 0.036(2) Uani 1 d . .
C9 C 0.6487(6) 0.6503(4) 0.5800(4) 0.043(2) Uani 1 d . .
H9 H 0.6317 0.6685 0.5213 0.051 Uiso 1 calc . .
C7'' C 0.4600(6) 0.3179(4) 0.7046(4) 0.038(2) Uani 1 d . .
C5 C 0.7044(6) 0.5705(4) 0.8452(4) 0.038(2) Uani 1 d . .
C12 C 0.4192(6) 0.6243(5) 0.4593(5) 0.052(2) Uani 1 d . .
H12 H 0.4622 0.6532 0.4341 0.062 Uiso 1 calc . .
C4'' C 0.4876(7) 0.0393(4) 0.7856(5) 0.059(2) Uani 1 d . .
H4'' H 0.4933 -0.021 0.8038 0.071 Uiso 1 calc . .
C6 C 0.6928(6) 0.5971(4) 0.7529(4) 0.040(2) Uani 1 d . .
C2' C 0.2803(7) 0.6720(4) 0.8874(4) 0.044(2) Uani 1 d . .
C4 C 0.8025(6) 0.5765(5) 0.9176(5) 0.059(2) Uani 1 d . .
H4 H 0.8649 0.5904 0.909 0.071 Uiso 1 calc . .
C14 C 0.2508(6) 0.5701(5) 0.4462(4) 0.061(2) Uani 1 d . .
H14 H 0.1786 0.5613 0.4138 0.073 Uiso 1 calc . .
C1 C 0.6177(7) 0.5313(4) 0.9379(4) 0.060(2) Uani 1 d . .
H1 H 0.5545 0.5172 0.9449 0.072 Uiso 1 calc . .
C7 C 0.7710(6) 0.6401(5) 0.7317(5) 0.051(2) Uani 1 d . .
H7 H 0.8376 0.6508 0.7754 0.061 Uiso 1 calc . .
C9'' C 0.6634(6) 0.1419(5) 0.6417(5) 0.064(2) Uani 1 d . .
H9'1 H 0.6953(6) 0.1764(5) 0.6080(5) 0.096 Uiso 1 calc R .
H9'2 H 0.6255(6) 0.0913(5) 0.6068(5) 0.096 Uiso 1 calc R .
H9'3 H 0.7178(6) 0.1200(5) 0.6952(5) 0.096 Uiso 1 calc R .
C2 C 0.7129(9) 0.5372(5) 1.0147(5) 0.077(3) Uani 1 d . .
H2 H 0.7135 0.5254 1.0713 0.092 Uiso 1 calc . .
C8 C 0.7483(6) 0.6672(5) 0.6437(5) 0.053(2) Uani 1 d . .
H8 H 0.7998 0.6963 0.6282 0.063 Uiso 1 calc . .
C3' C 0.2025(9) 0.7103(5) 0.9141(5) 0.066(3) Uani 1 d . .
H3' H 0.2189 0.727 0.9731 0.08 Uiso 1 calc . .
C8'' C 0.2841(6) 0.2189(6) 0.8472(5) 0.071(2) Uani 1 d . .
H8'1 H 0.2427(6) 0.2690(6) 0.8540(5) 0.106 Uiso 1 calc R .
H8'2 H 0.3294(6) 0.1973(6) 0.9048(5) 0.106 Uiso 1 calc R .
H8'3 H 0.2376(6) 0.1710(6) 0.8152(5) 0.106 Uiso 1 calc R .
C15 C 0.2994(6) 0.5379(4) 0.5338(4) 0.049(2) Uani 1 d . .
H15 H 0.257 0.508 0.5589 0.059 Uiso 1 calc . .
C13 C 0.3129(7) 0.6143(5) 0.4110(4) 0.064(3) Uani 1 d . .
H13 H 0.2834 0.638 0.3537 0.077 Uiso 1 calc . .
C3 C 0.8028(9) 0.5608(6) 1.0020(5) 0.084(3) Uani 1 d . .
H3 H 0.866 0.5667 1.051 0.101 Uiso 1 calc . .
C9' C 0.0295(7) 0.6340(6) 0.5894(5) 0.095(3) Uani 1 d . .
H9'4 H 0.0290(7) 0.6103(6) 0.5340(5) 0.142 Uiso 1 calc R .
H9'5 H 0.0105(7) 0.6970(6) 0.5824(5) 0.142 Uiso 1 calc R .
H9'6 H -0.0208(7) 0.6012(6) 0.6068(5) 0.142 Uiso 1 calc R .
C8' C 0.4197(7) 0.6910(6) 1.0319(4) 0.095(3) Uani 1 d . .
H8'4 H 0.4938(7) 0.6775(6) 1.0622(4) 0.143 Uiso 1 calc R .
H8'5 H 0.3794(7) 0.6617(6) 1.0620(4) 0.143 Uiso 1 calc R .
H8'6 H 0.4092(7) 0.7554(6) 1.0318(4) 0.143 Uiso 1 calc R .
C5' C 0.0759(7) 0.6958(5) 0.7667(6) 0.067(2) Uani 1 d . .
H5' H 0.0074 0.7055 0.7255 0.08 Uiso 1 calc . .

loop_
_atom_site_aniso_label
_atom_site_aniso_U_11
_atom_site_aniso_U_22
_atom_site_aniso_U_33
_atom_site_aniso_U_23
_atom_site_aniso_U_13
_atom_site_aniso_U_12
Mn1 0.0372(8) 0.0345(5) 0.0332(5) 0.0050(4) 0.0120(4) 0.0022(5)
O2' 0.049(4) 0.047(3) 0.068(3) 0.005(2) 0.034(3) 0.002(3)
O4'' 0.051(4) 0.062(3) 0.054(3) 0.019(2) 0.035(3) 0.015(3)
O3'' 0.049(4) 0.047(3) 0.066(3) 0.003(2) 0.032(3) 0.016(3)
O4' 0.035(4) 0.066(3) 0.054(3) -0.002(2) -0.008(2) -0.007(3)
O1' 0.065(4) 0.031(2) 0.078(3) -0.002(2) 0.043(3) 0.004(2)
O1'' 0.069(4) 0.031(2) 0.063(3) 0.003(2) 0.024(3) 0.001(3)
O3' 0.078(5) 0.077(4) 0.043(3) -0.007(2) 0.025(3) 0.003(3)
O2'' 0.060(4) 0.084(4) 0.055(3) 0.035(3) 0.017(3) 0.014(3)
N1 0.036(5) 0.030(3) 0.045(3) 0.002(2) 0.011(3) -0.005(3)
N2 0.027(4) 0.032(3) 0.045(3) -0.007(2) 0.006(3) 0.000(2)
N3 0.029(4) 0.042(3) 0.040(3) 0.001(2) 0.004(3) 0.001(3)
C1'' 0.020(5) 0.029(3) 0.039(3) 0.004(3) 0.008(3) -0.002(3)
C1' 0.030(6) 0.034(3) 0.056(4) -0.004(3) 0.028(4) 0.000(3)
C3'' 0.046(6) 0.037(4) 0.050(4) -0.001(3) 0.009(4) -0.013(3)
C6' 0.027(6) 0.030(3) 0.057(4) -0.002(3) 0.001(4) 0.004(3)
C6'' 0.028(6) 0.043(4) 0.036(3) 0.002(3) 0.010(3) -0.010(3)
C10 0.040(6) 0.041(4) 0.025(3) -0.005(3) 0.009(3) 0.002(3)
C11 0.044(5) 0.027(3) 0.036(3) -0.001(3) 0.019(3) -0.002(3)
C5'' 0.055(6) 0.022(3) 0.049(4) 0.003(3) 0.014(4) 0.007(3)
C4' 0.071(8) 0.039(4) 0.132(9) 0.007(5) 0.075(7) 0.009(5)
C7' 0.031(6) 0.047(4) 0.034(3) -0.003(3) -0.002(3) -0.006(4)
C2'' 0.033(5) 0.035(3) 0.032(3) 0.008(3) 0.005(3) -0.007(3)
C9 0.026(6) 0.060(4) 0.055(4) 0.001(3) 0.031(4) -0.012(4)
C7'' 0.027(6) 0.051(4) 0.046(4) 0.008(3) 0.026(4) 0.002(3)
C5 0.037(6) 0.033(3) 0.039(4) -0.014(3) 0.008(4) -0.004(3)
C12 0.047(6) 0.057(4) 0.057(5) 0.016(3) 0.026(4) 0.006(4)
C4'' 0.077(7) 0.023(3) 0.052(4) 0.000(3) -0.005(4) -0.006(4)
C6 0.033(6) 0.027(3) 0.068(5) -0.019(3) 0.029(4) 0.006(3)
C2' 0.042(6) 0.046(4) 0.050(4) -0.002(3) 0.024(4) -0.007(4)
C4 0.042(6) 0.062(5) 0.059(5) -0.018(4) 0.001(4) 0.007(4)
C14 0.039(6) 0.076(5) 0.044(4) 0.011(4) -0.014(4) -0.011(4)
C1 0.097(7) 0.052(4) 0.037(4) 0.003(3) 0.031(4) -0.019(4)
C7 0.030(6) 0.058(5) 0.065(5) -0.013(4) 0.017(4) 0.002(4)
C9'' 0.044(6) 0.077(5) 0.081(5) -0.013(4) 0.035(5) 0.023(4)
C2 0.122(10) 0.046(4) 0.037(4) 0.006(3) 0.001(5) -0.011(5)
C8 0.027(6) 0.057(4) 0.088(6) 0.011(4) 0.036(5) -0.001(4)
C3' 0.103(9) 0.043(4) 0.076(6) 0.004(4) 0.060(6) -0.004(5)
C8'' 0.060(7) 0.101(7) 0.065(5) 0.017(4) 0.038(5) 0.014(5)
C15 0.052(6) 0.053(4) 0.045(4) 0.005(3) 0.022(4) -0.002(4)
C13 0.047(7) 0.085(6) 0.041(4) 0.019(4) -0.006(4) -0.007(5)
C3 0.099(9) 0.063(5) 0.048(5) 0.006(4) -0.022(5) 0.000(5)
C9' 0.070(8) 0.082(6) 0.098(7) 0.000(5) -0.007(6) -0.012(5)
C8' 0.135(9) 0.082(6) 0.043(5) -0.009(4) 0.004(5) 0.001(6)
C5' 0.047(7) 0.048(5) 0.107(7) 0.010(5) 0.031(6) -0.001(4)

loop_
_atom_type_symbol
_atom_type_description
_atom_type_scat_dispersion_real
_atom_type_scat_dispersion_imag
_atom_type_scat_source
C C 0.0033 0.0016 'International Tables Vol C Tables 4.2.6.8 and 6.1.1.4'
H H 0 0 'International Tables Vol C Tables 4.2.6.8 and 6.1.1.4'
N N 0.0061 0.0033 'International Tables Vol C Tables 4.2.6.8 and 6.1.1.4'
O O 0.0106 0.006 'International Tables Vol C Tables 4.2.6.8 and 6.1.1.4'
Mn Mn 0.3368 0.7283 'International Tables Vol C Tables 4.2.6.8 and 6.1.1.4'

loop_
_geom_angle_atom_site_label_1
_geom_angle_atom_site_label_2
_geom_angle_atom_site_label_3
_geom_angle
_geom_angle_site_symmetry_1
_geom_angle_site_symmetry_3
_geom_angle_publ_flag
O1'' Mn1 O1' 99.9(2) . . ?
O1'' Mn1 N2 108.0(2) . . ?
O1' Mn1 N2 149.7(2) . . ?
O1'' Mn1 N3 117.8(2) . . ?
O1' Mn1 N3 106.2(2) . . ?
N2 Mn1 N3 71.1(2) . . ?
O1'' Mn1 N1 86.1(2) . . ?
O1' Mn1 N1 99.4(2) . . ?
N2 Mn1 N1 71.6(2) . . ?
N3 Mn1 N1 140.4(2) . . ?
O1'' Mn1 O2' 154.4(2) . . ?
O1' Mn1 O2' 56.8(2) . . ?
N2 Mn1 O2' 93.4(2) . . ?
N3 Mn1 O2' 81.8(2) . . ?
N1 Mn1 O2' 87.7(2) . . ?
O1'' Mn1 C7' 127.6(2) . . ?
O1' Mn1 C7' 28.5(2) . . ?
N2 Mn1 C7' 121.5(2) . . ?
N3 Mn1 C7' 94.6(2) . . ?
N1 Mn1 C7' 93.8(2) . . ?
O2' Mn1 C7' 28.3(2) . . ?
C7' O2' Mn1 84.3(4) . . ?
C2'' O4'' C8'' 117.7(5) . . ?
C6'' O3'' C9'' 118.4(5) . . ?
C6' O4' C9' 118.3(6) . . ?
C7' O1' Mn1 96.8(4) . . ?
C7'' O1'' Mn1 112.6(4) . . ?
C2' O3' C8' 117.6(6) . . ?
C5 N1 C1 119.6(6) . . ?
C5 N1 Mn1 116.0(4) . . ?
C1 N1 Mn1 123.8(5) . . ?
C10 N2 C6 119.5(6) . . ?
C10 N2 Mn1 121.1(5) . . ?
C6 N2 Mn1 119.3(4) . . ?
C15 N3 C11 117.5(5) . . ?
C15 N3 Mn1 123.4(5) . . ?
C11 N3 Mn1 118.7(4) . . ?
C2'' C1'' C6'' 118.1(5) . . ?
C2'' C1'' C7'' 121.3(6) . . ?
C6'' C1'' C7'' 120.6(6) . . ?
C6' C1' C2' 120.2(7) . . ?
C6' C1' C7' 121.3(6) . . ?
C2' C1' C7' 118.5(7) . . ?
C2'' C3'' C4'' 120.3(7) . . ?
O4' C6' C5' 126.3(7) . . ?
O4' C6' C1' 114.5(7) . . ?
C5' C6' C1' 119.2(7) . . ?
O3'' C6'' C1'' 115.6(5) . . ?
O3'' C6'' C5'' 122.9(6) . . ?
C1'' C6'' C5'' 121.6(6) . . ?
N2 C10 C9 122.5(6) . . ?
N2 C10 C11 113.7(6) . . ?
C9 C10 C11 123.6(6) . . ?
N3 C11 C12 120.8(6) . . ?
N3 C11 C10 115.2(5) . . ?
C12 C11 C10 123.8(6) . . ?
C4'' C5'' C6'' 117.7(6) . . ?
C5' C4' C3' 120.5(8) . . ?
O2' C7' O1' 122.1(7) . . ?
O2' C7' C1' 119.0(6) . . ?
O1' C7' C1' 118.9(6) . . ?
O2' C7' Mn1 67.4(4) . . ?
O1' C7' Mn1 54.7(4) . . ?
C1' C7' Mn1 173.6(5) . . ?
O4'' C2'' C3'' 125.7(6) . . ?
O4'' C2'' C1'' 113.4(5) . . ?
C3'' C2'' C1'' 120.8(6) . . ?
C10 C9 C8 118.5(6) . . ?
O2'' C7'' O1'' 125.5(6) . . ?
O2'' C7'' C1'' 118.0(6) . . ?
O1'' C7'' C1'' 116.5(6) . . ?
N1 C5 C4 121.9(6) . . ?
N1 C5 C6 116.1(6) . . ?
C4 C5 C6 121.9(7) . . ?
C13 C12 C11 120.1(7) . . ?
C3'' C4'' C5'' 121.5(6) . . ?
N2 C6 C7 121.0(6) . . ?
N2 C6 C5 114.7(6) . . ?
C7 C6 C5 124.3(7) . . ?
O3' C2' C1' 115.1(7) . . ?
O3' C2' C3' 125.6(7) . . ?
C1' C2' C3' 119.3(7) . . ?
C3 C4 C5 117.6(8) . . ?
C13 C14 C15 117.3(7) . . ?
N1 C1 C2 122.1(8) . . ?
C6 C7 C8 119.1(7) . . ?
C3 C2 C1 117.3(7) . . ?
C9 C8 C7 119.3(7) . . ?
C4' C3' C2' 119.3(8) . . ?
N3 C15 C14 124.1(7) . . ?
C14 C13 C12 120.2(7) . . ?
C2 C3 C4 121.4(8) . . ?
C4' C5' C6' 121.4(8) . . ?

loop_
_geom_bond_atom_site_label_1
_geom_bond_atom_site_label_2
_geom_bond_distance
_geom_bond_site_symmetry_2
_geom_bond_publ_flag
Mn1 O1'' 2.099(4) . ?
Mn1 O1' 2.156(4) . ?
Mn1 N2 2.226(5) . ?
Mn1 N3 2.248(5) . ?
Mn1 N1 2.310(5) . ?
Mn1 O2' 2.432(4) . ?
Mn1 C7' 2.622(8) . ?
O2' C7' 1.249(7) . ?
O4'' C2'' 1.357(7) . ?
O4'' C8'' 1.441(8) . ?
O3'' C6'' 1.371(7) . ?
O3'' C9'' 1.425(7) . ?
O4' C6' 1.355(7) . ?
O4' C9' 1.422(8) . ?
O1' C7' 1.259(7) . ?
O1'' C7'' 1.255(7) . ?
O3' C2' 1.370(8) . ?
O3' C8' 1.449(7) . ?
O2'' C7'' 1.223(7) . ?
N1 C5 1.323(8) . ?
N1 C1 1.336(7) . ?
N2 C10 1.339(7) . ?
N2 C6 1.353(8) . ?
N3 C15 1.325(8) . ?
N3 C11 1.357(7) . ?
C1'' C2'' 1.391(8) . ?
C1'' C6'' 1.396(8) . ?
C1'' C7'' 1.514(8) . ?
C1' C6' 1.380(9) . ?
C1' C2' 1.392(8) . ?
C1' C7' 1.507(9) . ?
C3'' C2'' 1.367(8) . ?
C3'' C4'' 1.374(10) . ?
C6' C5' 1.378(10) . ?
C6'' C5'' 1.399(8) . ?
C10 C9 1.379(9) . ?
C10 C11 1.483(9) . ?
C11 C12 1.386(8) . ?
C5'' C4'' 1.381(10) . ?
C4' C5' 1.351(11) . ?
C4' C3' 1.380(11) . ?
C9 C8 1.381(9) . ?
C5 C4 1.409(9) . ?
C5 C6 1.496(9) . ?
C12 C13 1.366(9) . ?
C6 C7 1.383(9) . ?
C2' C3' 1.400(10) . ?
C4 C3 1.383(11) . ?
C14 C13 1.349(10) . ?
C14 C15 1.404(9) . ?
C1 C2 1.421(11) . ?
C7 C8 1.399(9) . ?
C2 C3 1.355(11) . ?
